data_2234986
loop_
_publ_author_name
'Liu, Yang'
'Feng, Yong-Lan'
'Kuang, Dai-Zhi'

_publ_section_title
;
 Triaqua-1\k<i>O</i>,2\k^2^<i>O</i>-bis(2,2'-bipyridine)-1\k^2^<i>N</i>,<i>N</i>';2\k^2^<i>N</i>,<i>N</i>'-chlorido-1\k<i>Cl</i>-\m-terephthalato-1:2\k^2^<i>O</i>^1^:<i>O</i>^4^-dicopper(II)
 nitrate monohydrate
;
_journal_coeditor_code FJ2542
_journal_issue 6
_journal_name_full 'Acta Crystallographica Section E'
_journal_page_first m746
_journal_page_last m747
_journal_paper_doi 10.1107/S1600536812019848
_journal_volume 68
_journal_year 2012
_chemical_formula_iupac '[Cu2 (C8 H4 O4) Cl (C10 H8 N2)2 (H2 O)3] N O3, H2 O'
_chemical_formula_moiety 'C28 H26 Cl Cu2 N4 O7 +, N O3 -, H2 O'
_chemical_formula_sum 'C28 H28 Cl Cu2 N5 O11'
_chemical_formula_weight 773.08
_chemical_name_systematic
;
Triaqua-1\k<i>O</i>,2\k^2^<i>O</i>-bis(2,2'-bipyridine)-
1\k^2^<i>N</i>,<i>N</i>';2\k^2^<i>N</i>,<i>N</i>'-chlorido-1\k<i>Cl</i>-
\m-terephthalato-1:2\k^2^<i>O</i>^1^:<i>O</i>^4^-dicopper(II)
nitrate monohydrate
;
_space_group_IT_number 2
_symmetry_cell_setting triclinic
_symmetry_space_group_name_Hall '-P 1'
_symmetry_space_group_name_H-M 'P -1'
_atom_sites_solution_hydrogens geom
_atom_sites_solution_primary direct
_atom_sites_solution_secondary difmap
_audit_creation_method SHELXL-97
_cell_angle_alpha 76.34(3)
_cell_angle_beta 83.61(3)
_cell_angle_gamma 64.90(3)
_cell_formula_units_Z 2
_cell_length_a 10.155(2)
_cell_length_b 11.204(2)
_cell_length_c 15.454(3)
_cell_measurement_reflns_used 9787
_cell_measurement_temperature 293(2)
_cell_measurement_theta_max 27.51
_cell_measurement_theta_min 3.04
_cell_volume 1547.1(7)
_computing_cell_refinement 'RAPID-AUTO (Rigaku, 1998)'
_computing_data_collection 'RAPID-AUTO (Rigaku, 1998)'
_computing_data_reduction 'CrystalStructure (Rigaku/MSC, 2004)'
_computing_molecular_graphics 'SHELXTL (Sheldrick, 2008)'
_computing_publication_material 'SHELXL97 (Sheldrick, 2008)'
_computing_structure_refinement 'SHELXL97 (Sheldrick, 2008)'
_computing_structure_solution 'SHELXS97 (Sheldrick, 2008)'
_diffrn_ambient_temperature 293(2)
_diffrn_measured_fraction_theta_full 0.982
_diffrn_measured_fraction_theta_max 0.982
_diffrn_measurement_device_type 'Rigaku R-AXIS RAPID IP area-detector'
_diffrn_measurement_method '\w scans'
_diffrn_radiation_monochromator graphite
_diffrn_radiation_source 'fine-focus sealed tube'
_diffrn_radiation_type MoK\a
_diffrn_radiation_wavelength 0.71073
_diffrn_reflns_av_R_equivalents 0.0407
_diffrn_reflns_av_sigmaI/netI 0.0576
_diffrn_reflns_limit_h_max 13
_diffrn_reflns_limit_h_min -12
_diffrn_reflns_limit_k_max 14
_diffrn_reflns_limit_k_min -14
_diffrn_reflns_limit_l_max 20
_diffrn_reflns_limit_l_min -20
_diffrn_reflns_number 15250
_diffrn_reflns_theta_full 27.48
_diffrn_reflns_theta_max 27.48
_diffrn_reflns_theta_min 3.20
_exptl_absorpt_coefficient_mu 1.530
_exptl_absorpt_correction_T_max 0.7495
_exptl_absorpt_correction_T_min 0.7495
_exptl_absorpt_correction_type multi-scan
_exptl_absorpt_process_details '(Allen <i>et al.</i>, 1991)'
_exptl_crystal_colour blue
_exptl_crystal_density_diffrn 1.660
_exptl_crystal_density_method 'not measured'
_exptl_crystal_description block
_exptl_crystal_F_000 788
_exptl_crystal_size_max 0.20
_exptl_crystal_size_mid 0.20
_exptl_crystal_size_min 0.20
_refine_diff_density_max 0.709
_refine_diff_density_min -0.638
_refine_ls_extinction_method none
_refine_ls_goodness_of_fit_ref 1.041
_refine_ls_hydrogen_treatment constr
_refine_ls_matrix_type full
_refine_ls_number_parameters 412
_refine_ls_number_reflns 6973
_refine_ls_number_restraints 0
_refine_ls_restrained_S_all 1.041
_refine_ls_R_factor_all 0.0843
_refine_ls_R_factor_gt 0.0522
_refine_ls_shift/su_max 0.001
_refine_ls_shift/su_mean 0.000
_refine_ls_structure_factor_coef Fsqd
_refine_ls_weighting_details 'calc w=1/[\s^2^(Fo^2^)+(0.0996P)^2^+0.0000P] where P=(Fo^2^+2Fc^2^)/3'
_refine_ls_weighting_scheme calc
_refine_ls_wR_factor_gt 0.1543
_refine_ls_wR_factor_ref 0.1724
_reflns_number_gt 4651
_reflns_number_total 6973
_reflns_threshold_expression I>2\s(I)
_cod_data_source_file fj2542.cif
_cod_data_source_block I
_cod_original_cell_volume 1547.1(5)
_cod_database_code 2234986
_cod_database_fobs_code 2234986

loop_
_symmetry_equiv_pos_as_xyz
'x, y, z'
'-x, -y, -z'

loop_
_atom_site_type_symbol
_atom_site_label
_atom_site_fract_x
_atom_site_fract_y
_atom_site_fract_z
_atom_site_U_iso_or_equiv
_atom_site_adp_type
_atom_site_calc_flag
_atom_site_refinement_flags
_atom_site_occupancy
_atom_site_symmetry_multiplicity
C C1 0.7820(5) -0.0785(4) 0.9109(3) 0.0584(11) Uani d . 1 1
H H1 0.7098 -0.0158 0.8713 0.070 Uiso calc R 1 1
C C2 0.9029(5) -0.0580(5) 0.9167(3) 0.0695(13) Uani d . 1 1
H H2 0.9134 0.0171 0.8812 0.083 Uiso calc R 1 1
C C3 1.0111(5) -0.1505(5) 0.9762(4) 0.0672(13) Uani d . 1 1
H H3 1.0948 -0.1383 0.9812 0.081 Uiso calc R 1 1
C C4 0.9918(4) -0.2604(5) 1.0278(3) 0.0582(11) Uani d . 1 1
H H4 1.0615 -0.3226 1.0690 0.070 Uiso calc R 1 1
C C5 0.8687(4) -0.2772(4) 1.0176(2) 0.0445(9) Uani d . 1 1
C C6 0.8399(4) -0.3956(4) 1.0644(2) 0.0433(9) Uani d . 1 1
C C7 0.9351(4) -0.5015(4) 1.1251(3) 0.0529(10) Uani d . 1 1
H H7 1.0217 -0.5010 1.1389 0.063 Uiso calc R 1 1
C C8 0.8985(5) -0.6078(4) 1.1646(3) 0.0604(12) Uani d . 1 1
H H8 0.9589 -0.6789 1.2068 0.072 Uiso calc R 1 1
C C9 0.7713(5) -0.6070(5) 1.1406(3) 0.0622(12) Uani d . 1 1
H H9 0.7459 -0.6784 1.1660 0.075 Uiso calc R 1 1
C C10 0.6826(5) -0.5008(4) 1.0793(3) 0.0567(11) Uani d . 1 1
H H10 0.5975 -0.5014 1.0631 0.068 Uiso calc R 1 1
C C11 0.3524(4) -0.0015(4) 0.8602(2) 0.0437(9) Uani d . 1 1
C C12 0.2979(4) 0.1371(4) 0.8007(2) 0.0409(8) Uani d . 1 1
C C13 0.3831(4) 0.2104(4) 0.7815(2) 0.0440(9) Uani d . 1 1
H H13 0.4748 0.1742 0.8063 0.053 Uiso calc R 1 1
C C14 0.3321(4) 0.3363(4) 0.7260(2) 0.0469(9) Uani d . 1 1
H H14 0.3890 0.3852 0.7146 0.056 Uiso calc R 1 1
C C15 0.1970(4) 0.3906(4) 0.6871(2) 0.0401(8) Uani d . 1 1
C C16 0.1122(4) 0.3172(4) 0.7056(2) 0.0447(9) Uani d . 1 1
H H16 0.0212 0.3530 0.6797 0.054 Uiso calc R 1 1
C C17 0.1612(4) 0.1924(4) 0.7615(2) 0.0460(9) Uani d . 1 1
H H17 0.1033 0.1445 0.7735 0.055 Uiso calc R 1 1
C C18 0.1432(4) 0.5279(4) 0.6280(2) 0.0439(9) Uani d . 1 1
C C19 -0.1753(5) 1.0261(4) 0.4078(3) 0.0572(11) Uani d . 1 1
H H19 -0.0873 1.0215 0.4236 0.069 Uiso calc R 1 1
C C20 -0.2627(5) 1.1375(5) 0.3472(3) 0.0660(12) Uani d . 1 1
H H20 -0.2348 1.2078 0.3237 0.079 Uiso calc R 1 1
C C21 -0.3912(5) 1.1430(5) 0.3221(3) 0.0628(12) Uani d . 1 1
H H21 -0.4497 1.2157 0.2800 0.075 Uiso calc R 1 1
C C22 -0.4321(4) 1.0399(4) 0.3602(3) 0.0562(11) Uani d . 1 1
H H22 -0.5196 1.0425 0.3452 0.067 Uiso calc R 1 1
C C23 -0.3402(4) 0.9309(4) 0.4219(2) 0.0444(9) Uani d . 1 1
C C24 -0.3718(4) 0.8138(4) 0.4664(3) 0.0471(9) Uani d . 1 1
C C25 -0.4963(4) 0.7998(5) 0.4544(3) 0.0578(11) Uani d . 1 1
H H25 -0.5672 0.8660 0.4154 0.069 Uiso calc R 1 1
C C26 -0.5148(5) 0.6861(5) 0.5011(4) 0.0688(13) Uani d . 1 1
H H26 -0.5976 0.6741 0.4933 0.083 Uiso calc R 1 1
C C27 -0.4091(5) 0.5916(5) 0.5591(3) 0.0707(14) Uani d . 1 1
H H27 -0.4195 0.5146 0.5911 0.085 Uiso calc R 1 1
C C28 -0.2876(5) 0.6112(4) 0.5696(3) 0.0612(11) Uani d . 1 1
H H28 -0.2173 0.5473 0.6099 0.073 Uiso calc R 1 1
Cl Cl1 -0.17909(11) 0.86425(11) 0.67434(7) 0.0570(3) Uani d . 1 1
Cu Cu1 0.59529(5) -0.23100(4) 0.95432(3) 0.04425(17) Uani d . 1 1
Cu Cu2 -0.09653(5) 0.75958(5) 0.53220(3) 0.04651(17) Uani d . 1 1
N N1 0.7627(3) -0.1860(3) 0.9601(2) 0.0457(7) Uani d . 1 1
N N2 0.7162(3) -0.3949(3) 1.0418(2) 0.0450(7) Uani d . 1 1
N N3 -0.2673(3) 0.7199(3) 0.5236(2) 0.0462(7) Uani d . 1 1
N N4 -0.2143(3) 0.9249(3) 0.4442(2) 0.0473(8) Uani d . 1 1
N N5 0.3000(4) 0.6385(4) 0.1813(2) 0.0597(10) Uani d . 1 1
O O1 0.4807(3) -0.0500(3) 0.88775(19) 0.0536(7) Uani d . 1 1
O O2 0.2685(3) -0.0594(3) 0.8763(2) 0.0637(9) Uani d . 1 1
O O3 0.0152(3) 0.5775(3) 0.59884(19) 0.0547(7) Uani d . 1 1
O O4 0.2273(3) 0.5869(3) 0.6131(2) 0.0639(9) Uani d . 1 1
O O5 0.0782(3) 0.7958(3) 0.5013(2) 0.0637(9) Uani d . 1 1
O O6 0.4297(3) -0.2800(3) 0.9705(2) 0.0651(9) Uani d . 1 1
O O7 0.6810(2) -0.31174(19) 0.82969(13) 0.0757(9) Uani d . 1 1
O O8 0.3190(2) 0.73970(19) 0.16260(13) 0.1204(16) Uani d R 1 1
O O9 0.2562(2) 0.60351(19) 0.25133(13) 0.183(3) Uani d R 1 1
O O10 0.3218(2) 0.57418(19) 0.12290(13) 0.1219(16) Uani d R 1 1
O O11 0.1857(2) 0.84194(19) 0.33688(13) 0.1176(16) Uani d R 1 1
H H5A 0.1636 0.7593 0.5220 0.141 Uiso d R 1 1
H H5B 0.0846 0.7747 0.4504 0.141 Uiso d R 1 1
H H6A 0.3714 -0.2463 0.9265 0.141 Uiso d R 1 1
H H6B 0.3798 -0.2936 1.0171 0.141 Uiso d R 1 1
H H7A 0.7169 -0.2841 0.7805 0.141 Uiso d R 1 1
H H7B 0.6878 -0.3903 0.8283 0.141 Uiso d R 1 1
H H11A 0.2265 0.8103 0.2905 0.141 Uiso d R 1 1
H H11B 0.1831 0.9200 0.3289 0.141 Uiso d R 1 1

loop_
_atom_site_aniso_label
_atom_site_aniso_U_11
_atom_site_aniso_U_22
_atom_site_aniso_U_33
_atom_site_aniso_U_12
_atom_site_aniso_U_13
_atom_site_aniso_U_23
C1 0.054(2) 0.057(3) 0.072(3) -0.033(2) -0.004(2) -0.006(2)
C2 0.069(3) 0.069(3) 0.090(3) -0.047(3) 0.006(3) -0.020(3)
C3 0.045(2) 0.076(3) 0.100(4) -0.035(2) 0.006(2) -0.038(3)
C4 0.038(2) 0.076(3) 0.068(3) -0.022(2) -0.0039(19) -0.031(2)
C5 0.0328(19) 0.053(2) 0.050(2) -0.0153(16) 0.0002(15) -0.0207(18)
C6 0.0358(19) 0.052(2) 0.0386(18) -0.0123(16) -0.0024(15) -0.0136(17)
C7 0.040(2) 0.057(2) 0.051(2) -0.0039(18) -0.0099(17) -0.018(2)
C8 0.062(3) 0.052(2) 0.044(2) -0.002(2) -0.0144(19) -0.003(2)
C9 0.069(3) 0.056(3) 0.055(2) -0.025(2) -0.007(2) 0.004(2)
C10 0.057(3) 0.049(2) 0.059(2) -0.025(2) -0.012(2) 0.008(2)
C11 0.040(2) 0.0400(19) 0.0444(19) -0.0133(16) -0.0021(15) -0.0018(17)
C12 0.040(2) 0.0375(18) 0.0428(19) -0.0143(15) -0.0020(15) -0.0071(16)
C13 0.0378(19) 0.0365(19) 0.052(2) -0.0103(15) -0.0084(16) -0.0046(17)
C14 0.047(2) 0.046(2) 0.051(2) -0.0242(17) -0.0042(17) -0.0021(18)
C15 0.0408(19) 0.0366(18) 0.0383(18) -0.0124(15) -0.0001(15) -0.0063(16)
C16 0.0362(19) 0.040(2) 0.051(2) -0.0108(15) -0.0090(16) -0.0032(17)
C17 0.045(2) 0.044(2) 0.051(2) -0.0223(17) -0.0038(17) -0.0056(18)
C18 0.038(2) 0.040(2) 0.048(2) -0.0117(16) -0.0022(16) -0.0053(17)
C19 0.054(2) 0.055(2) 0.058(2) -0.025(2) -0.0182(19) 0.009(2)
C20 0.075(3) 0.056(3) 0.057(3) -0.023(2) -0.012(2) 0.003(2)
C21 0.059(3) 0.058(3) 0.050(2) -0.007(2) -0.017(2) 0.002(2)
C22 0.043(2) 0.064(3) 0.052(2) -0.0077(19) -0.0133(18) -0.016(2)
C23 0.038(2) 0.053(2) 0.0393(18) -0.0120(17) -0.0017(15) -0.0176(17)
C24 0.039(2) 0.056(2) 0.049(2) -0.0161(17) 0.0027(16) -0.0249(19)
C25 0.038(2) 0.076(3) 0.066(3) -0.020(2) -0.0041(19) -0.030(2)
C26 0.044(3) 0.081(3) 0.096(4) -0.034(2) 0.005(2) -0.033(3)
C27 0.069(3) 0.067(3) 0.094(4) -0.046(3) 0.015(3) -0.022(3)
C28 0.055(3) 0.053(2) 0.077(3) -0.027(2) 0.002(2) -0.008(2)
Cl1 0.0546(6) 0.0614(6) 0.0501(5) -0.0198(5) -0.0087(4) -0.0068(5)
Cu1 0.0352(3) 0.0418(3) 0.0544(3) -0.0203(2) -0.0121(2) 0.0060(2)
Cu2 0.0362(3) 0.0433(3) 0.0569(3) -0.0192(2) -0.0132(2) 0.0064(2)
N1 0.0398(17) 0.0490(18) 0.0527(18) -0.0235(14) -0.0049(14) -0.0068(15)
N2 0.0414(17) 0.0428(17) 0.0480(17) -0.0185(14) -0.0081(13) 0.0015(15)
N3 0.0364(16) 0.0481(18) 0.0557(18) -0.0184(14) -0.0024(14) -0.0110(16)
N4 0.0433(18) 0.0473(18) 0.0467(17) -0.0185(14) -0.0095(14) 0.0022(15)
N5 0.063(2) 0.054(2) 0.061(2) -0.0309(19) 0.0025(18) 0.0004(19)
O1 0.0440(15) 0.0427(15) 0.0704(18) -0.0214(12) -0.0156(13) 0.0087(14)
O2 0.0460(16) 0.0582(18) 0.080(2) -0.0285(14) -0.0166(14) 0.0198(16)
O3 0.0453(15) 0.0418(14) 0.0716(18) -0.0203(12) -0.0163(13) 0.0097(14)
O4 0.0499(17) 0.0563(17) 0.080(2) -0.0284(14) -0.0187(15) 0.0174(16)
O5 0.0411(15) 0.0654(19) 0.078(2) -0.0273(14) -0.0164(14) 0.0138(16)
O6 0.0430(15) 0.0609(18) 0.089(2) -0.0323(14) -0.0151(14) 0.0168(17)
O7 0.096(3) 0.067(2) 0.073(2) -0.0429(19) -0.0019(18) -0.0145(17)
O8 0.142(4) 0.080(3) 0.156(4) -0.064(3) 0.007(3) -0.027(3)
O9 0.225(7) 0.198(6) 0.123(4) -0.118(6) 0.055(4) 0.004(4)
O10 0.114(4) 0.109(4) 0.155(5) -0.040(3) -0.007(3) -0.060(3)
O11 0.174(5) 0.100(3) 0.095(3) -0.079(3) 0.039(3) -0.027(3)

loop_
_atom_type_symbol
_atom_type_description
_atom_type_scat_dispersion_real
_atom_type_scat_dispersion_imag
_atom_type_scat_source
C C 0.0033 0.0016 'International Tables Vol C Tables 4.2.6.8 and 6.1.1.4'
H H 0.0000 0.0000 'International Tables Vol C Tables 4.2.6.8 and 6.1.1.4'
N N 0.0061 0.0033 'International Tables Vol C Tables 4.2.6.8 and 6.1.1.4'
O O 0.0106 0.0060 'International Tables Vol C Tables 4.2.6.8 and 6.1.1.4'
Cl Cl 0.1484 0.1585 'International Tables Vol C Tables 4.2.6.8 and 6.1.1.4'
Cu Cu 0.3201 1.2651 'International Tables Vol C Tables 4.2.6.8 and 6.1.1.4'

loop_
_geom_angle_atom_site_label_1
_geom_angle_atom_site_label_2
_geom_angle_atom_site_label_3
_geom_angle
N1 C1 C2 122.5(4)
N1 C1 H1 118.8
C2 C1 H1 118.8
C1 C2 C3 119.3(4)
C1 C2 H2 120.3
C3 C2 H2 120.3
C4 C3 C2 118.7(4)
C4 C3 H3 120.6
C2 C3 H3 120.6
C5 C4 C3 119.3(4)
C5 C4 H4 120.4
C3 C4 H4 120.4
N1 C5 C4 121.8(4)
N1 C5 C6 113.7(3)
C4 C5 C6 124.5(4)
N2 C6 C7 122.0(4)
N2 C6 C5 114.8(3)
C7 C6 C5 123.2(4)
C8 C7 C6 118.6(4)
C8 C7 H7 120.7
C6 C7 H7 120.7
C9 C8 C7 119.1(4)
C9 C8 H8 120.5
C7 C8 H8 120.5
C10 C9 C8 119.8(4)
C10 C9 H9 120.1
C8 C9 H9 120.1
N2 C10 C9 121.5(4)
N2 C10 H10 119.3
C9 C10 H10 119.3
O2 C11 O1 125.6(3)
O2 C11 C12 117.6(3)
O1 C11 C12 116.8(3)
C13 C12 C17 118.9(3)
C13 C12 C11 121.3(3)
C17 C12 C11 119.8(3)
C14 C13 C12 120.4(3)
C14 C13 H13 119.8
C12 C13 H13 119.8
C13 C14 C15 120.6(3)
C13 C14 H14 119.7
C15 C14 H14 119.7
C14 C15 C16 119.1(3)
C14 C15 C18 119.7(3)
C16 C15 C18 121.2(3)
C17 C16 C15 120.7(3)
C17 C16 H16 119.6
C15 C16 H16 119.6
C16 C17 C12 120.3(3)
C16 C17 H17 119.9
C12 C17 H17 119.9
O4 C18 O3 125.0(3)
O4 C18 C15 117.4(3)
O3 C18 C15 117.6(3)
N4 C19 C20 121.6(4)
N4 C19 H19 119.2
C20 C19 H19 119.2
C21 C20 C19 119.3(4)
C21 C20 H20 120.4
C19 C20 H20 120.4
C22 C21 C20 119.1(4)
C22 C21 H21 120.5
C20 C21 H21 120.5
C21 C22 C23 119.0(4)
C21 C22 H22 120.5
C23 C22 H22 120.5
N4 C23 C22 121.5(4)
N4 C23 C24 114.7(3)
C22 C23 C24 123.8(4)
N3 C24 C25 121.7(4)
N3 C24 C23 113.7(3)
C25 C24 C23 124.5(4)
C24 C25 C26 119.2(4)
C24 C25 H25 120.4
C26 C25 H25 120.4
C27 C26 C25 118.8(4)
C27 C26 H26 120.6
C25 C26 H26 120.6
C26 C27 C28 119.7(4)
C26 C27 H27 120.2
C28 C27 H27 120.2
N3 C28 C27 122.0(4)
N3 C28 H28 119.0
C27 C28 H28 119.0
O1 Cu1 O6 92.65(12)
O1 Cu1 N1 91.80(12)
O6 Cu1 N1 170.29(13)
O1 Cu1 N2 167.42(13)
O6 Cu1 N2 92.88(12)
N1 Cu1 N2 81.12(13)
O1 Cu1 O7 92.92(11)
O6 Cu1 O7 95.55(12)
N1 Cu1 O7 92.84(11)
N2 Cu1 O7 97.78(11)
O3 Cu2 O5 92.61(12)
O3 Cu2 N3 92.51(12)
O5 Cu2 N3 162.04(14)
O3 Cu2 N4 167.36(14)
O5 Cu2 N4 91.12(12)
N3 Cu2 N4 80.46(13)
O3 Cu2 Cl1 94.28(10)
O5 Cu2 Cl1 98.55(11)
N3 Cu2 Cl1 98.21(10)
N4 Cu2 Cl1 97.10(11)
C1 N1 C5 118.4(3)
C1 N1 Cu1 126.3(3)
C5 N1 Cu1 115.3(3)
C6 N2 C10 119.0(3)
C6 N2 Cu1 115.0(2)
C10 N2 Cu1 126.0(3)
C28 N3 C24 118.5(4)
C28 N3 Cu2 126.0(3)
C24 N3 Cu2 115.6(3)
C23 N4 C19 119.5(3)
C23 N4 Cu2 115.6(3)
C19 N4 Cu2 124.9(3)
O9 N5 O8 121.9(4)
O9 N5 O10 120.2(3)
O8 N5 O10 117.8(3)
C11 O1 Cu1 128.7(2)
C18 O3 Cu2 128.4(2)
Cu2 O5 H5A 133.7
Cu2 O5 H5B 90.8
H5A O5 H5B 106.8
Cu1 O6 H6A 115.0
Cu1 O6 H6B 130.8
H6A O6 H6B 106.7
Cu1 O7 H7A 134.4
Cu1 O7 H7B 118.9
H7A O7 H7B 106.5
H11A O11 H11B 107.4

loop_
_geom_bond_atom_site_label_1
_geom_bond_atom_site_label_2
_geom_bond_distance
C1 N1 1.342(5)
C1 C2 1.358(6)
C1 H1 0.9300
C2 C3 1.391(7)
C2 H2 0.9300
C3 C4 1.377(6)
C3 H3 0.9300
C4 C5 1.371(5)
C4 H4 0.9300
C5 N1 1.358(5)
C5 C6 1.481(5)
C6 N2 1.338(5)
C6 C7 1.388(5)
C7 C8 1.382(6)
C7 H7 0.9300
C8 C9 1.379(6)
C8 H8 0.9300
C9 C10 1.368(6)
C9 H9 0.9300
C10 N2 1.355(5)
C10 H10 0.9300
C11 O2 1.246(4)
C11 O1 1.260(4)
C11 C12 1.507(5)
C12 C13 1.393(5)
C12 C17 1.400(5)
C13 C14 1.379(5)
C13 H13 0.9300
C14 C15 1.385(5)
C14 H14 0.9300
C15 C16 1.392(5)
C15 C18 1.495(5)
C16 C17 1.372(5)
C16 H16 0.9300
C17 H17 0.9300
C18 O4 1.257(4)
C18 O3 1.265(4)
C19 N4 1.337(5)
C19 C20 1.384(6)
C19 H19 0.9300
C20 C21 1.374(6)
C20 H20 0.9300
C21 C22 1.373(6)
C21 H21 0.9300
C22 C23 1.397(5)
C22 H22 0.9300
C23 N4 1.330(5)
C23 C24 1.476(5)
C24 N3 1.355(5)
C24 C25 1.375(6)
C25 C26 1.385(6)
C25 H25 0.9300
C26 C27 1.370(7)
C26 H26 0.9300
C27 C28 1.374(6)
C27 H27 0.9300
C28 N3 1.342(5)
C28 H28 0.9300
Cl1 Cu2 2.6222(14)
Cu1 O1 1.950(3)
Cu1 O6 1.954(3)
Cu1 N1 1.983(3)
Cu1 N2 1.997(3)
Cu1 O7 2.251(2)
Cu2 O3 1.953(3)
Cu2 O5 1.967(3)
Cu2 N3 1.989(3)
Cu2 N4 2.001(3)
N5 O9 1.167(4)
N5 O8 1.194(4)
N5 O10 1.230(5)
O5 H5A 0.8491
O5 H5B 0.8602
O6 H6A 0.8570
O6 H6B 0.8543
O7 H7A 0.8545
O7 H7B 0.8581
O11 H11A 0.8600
O11 H11B 0.8431

loop_
_geom_hbond_atom_site_label_D
_geom_hbond_atom_site_label_H
_geom_hbond_atom_site_label_A
_geom_hbond_site_symmetry_A
_geom_hbond_distance_DH
_geom_hbond_distance_HA
_geom_hbond_distance_DA
_geom_hbond_angle_DHA
O5 H5A O4 . 0.85 2.00 2.534(4) 120
O6 H6A O2 . 0.86 1.91 2.511(4) 126
O6 H6B O8 1_546 0.86 2.34 3.079(4) 145
O6 H6B O10 1_546 0.86 2.14 2.923(4) 151
O7 H7A Cl1 1_645 0.85 2.53 3.325(2) 156
O7 H7B O10 2_656 0.86 2.06 2.869(3) 157
O11 H11A O8 . 0.86 2.26 3.119(3) 176
O11 H11A O9 . 0.86 2.42 3.038(3) 129
O11 H11B Cl1 2_576 0.84 2.39 3.227(2) 173

loop_
_geom_torsion_atom_site_label_1
_geom_torsion_atom_site_label_2
_geom_torsion_atom_site_label_3
_geom_torsion_atom_site_label_4
_geom_torsion
N1 C1 C2 C3 -0.6(8)
C1 C2 C3 C4 -0.1(8)
C2 C3 C4 C5 1.4(7)
C3 C4 C5 N1 -2.2(6)
C3 C4 C5 C6 175.6(4)
N1 C5 C6 N2 1.0(5)
C4 C5 C6 N2 -177.0(4)
N1 C5 C6 C7 179.1(4)
C4 C5 C6 C7 1.1(6)
N2 C6 C7 C8 -1.5(6)
C5 C6 C7 C8 -179.5(4)
C6 C7 C8 C9 1.9(7)
C7 C8 C9 C10 -0.9(7)
C8 C9 C10 N2 -0.6(7)
O2 C11 C12 C13 178.0(4)
O1 C11 C12 C13 -3.5(6)
O2 C11 C12 C17 -3.9(6)
O1 C11 C12 C17 174.6(4)
C17 C12 C13 C14 1.0(6)
C11 C12 C13 C14 179.1(4)
C12 C13 C14 C15 -1.3(6)
C13 C14 C15 C16 0.8(6)
C13 C14 C15 C18 179.3(4)
C14 C15 C16 C17 -0.1(6)
C18 C15 C16 C17 -178.5(4)
C15 C16 C17 C12 -0.2(6)
C13 C12 C17 C16 -0.3(6)
C11 C12 C17 C16 -178.4(4)
C14 C15 C18 O4 2.8(6)
C16 C15 C18 O4 -178.7(4)
C14 C15 C18 O3 -175.1(4)
C16 C15 C18 O3 3.3(6)
N4 C19 C20 C21 -1.5(8)
C19 C20 C21 C22 2.2(7)
C20 C21 C22 C23 -1.4(7)
C21 C22 C23 N4 -0.2(6)
C21 C22 C23 C24 -179.3(4)
N4 C23 C24 N3 0.7(5)
C22 C23 C24 N3 179.9(4)
N4 C23 C24 C25 178.9(4)
C22 C23 C24 C25 -1.9(6)
N3 C24 C25 C26 -0.8(6)
C23 C24 C25 C26 -178.9(4)
C24 C25 C26 C27 1.0(7)
C25 C26 C27 C28 -0.1(8)
C26 C27 C28 N3 -1.1(8)
C2 C1 N1 C5 -0.1(7)
C2 C1 N1 Cu1 -177.4(4)
C4 C5 N1 C1 1.5(6)
C6 C5 N1 C1 -176.5(4)
C4 C5 N1 Cu1 179.1(3)
C6 C5 N1 Cu1 1.0(4)
O1 Cu1 N1 C1 -15.0(4)
N2 Cu1 N1 C1 175.5(4)
O7 Cu1 N1 C1 78.1(4)
O1 Cu1 N1 C5 167.7(3)
N2 Cu1 N1 C5 -1.9(3)
O7 Cu1 N1 C5 -99.3(3)
C7 C6 N2 C10 0.1(6)
C5 C6 N2 C10 178.2(4)
C7 C6 N2 Cu1 179.3(3)
C5 C6 N2 Cu1 -2.5(4)
C9 C10 N2 C6 1.0(7)
C9 C10 N2 Cu1 -178.2(4)
O1 Cu1 N2 C6 -53.9(7)
O6 Cu1 N2 C6 -169.9(3)
N1 Cu1 N2 C6 2.4(3)
O7 Cu1 N2 C6 94.1(3)
O1 Cu1 N2 C10 125.3(5)
O6 Cu1 N2 C10 9.3(4)
N1 Cu1 N2 C10 -178.4(4)
O7 Cu1 N2 C10 -86.7(4)
C27 C28 N3 C24 1.3(7)
C27 C28 N3 Cu2 -179.7(4)
C25 C24 N3 C28 -0.4(6)
C23 C24 N3 C28 177.9(4)
C25 C24 N3 Cu2 -179.4(3)
C23 C24 N3 Cu2 -1.1(4)
O3 Cu2 N3 C28 12.5(4)
O5 Cu2 N3 C28 119.0(5)
N4 Cu2 N3 C28 -178.1(4)
Cl1 Cu2 N3 C28 -82.2(4)
O3 Cu2 N3 C24 -168.5(3)
O5 Cu2 N3 C24 -62.1(5)
N4 Cu2 N3 C24 0.9(3)
Cl1 Cu2 N3 C24 96.8(3)
C22 C23 N4 C19 1.0(6)
C24 C23 N4 C19 -179.9(4)
C22 C23 N4 Cu2 -179.1(3)
C24 C23 N4 Cu2 0.1(4)
C20 C19 N4 C23 -0.1(7)
C20 C19 N4 Cu2 180.0(4)
O3 Cu2 N4 C23 56.4(7)
O5 Cu2 N4 C23 163.5(3)
N3 Cu2 N4 C23 -0.5(3)
Cl1 Cu2 N4 C23 -97.7(3)
O3 Cu2 N4 C19 -123.7(6)
O5 Cu2 N4 C19 -16.5(4)
N3 Cu2 N4 C19 179.4(4)
Cl1 Cu2 N4 C19 82.2(4)
O2 C11 O1 Cu1 5.6(7)
C12 C11 O1 Cu1 -172.8(2)
O6 Cu1 O1 C11 -7.5(4)
N1 Cu1 O1 C11 -178.9(4)
N2 Cu1 O1 C11 -123.5(5)
O7 Cu1 O1 C11 88.2(4)
O4 C18 O3 Cu2 -5.3(6)
C15 C18 O3 Cu2 172.4(3)
O5 Cu2 O3 C18 16.7(4)
N3 Cu2 O3 C18 179.5(4)
N4 Cu2 O3 C18 123.7(6)
Cl1 Cu2 O3 C18 -82.1(4)
